data_7041210
loop_
_publ_author_name
'Dhara, Debabrata'
'Mandal, Debdeep'
'Maiti, Avijit'
'Yildiz, Cem B.'
'Kalita, Pankaj'
'Chrysochos, Nicolas'
'Schulzke, Carola'
'Chandrasekhar, Vadapalli'
'Jana, Anukul'

_publ_section_title
;
 Assembly of NHC-stabilized 2-hydrophosphasilenes from Si(iv) precursors:
 a Lewis acid-base complex.
;
_journal_issue 48
_journal_name_full 'Dalton transactions (Cambridge, England : 2003)'
_journal_page_first 19290
_journal_page_last 19298
_journal_paper_doi 10.1039/c6dt04321f
_journal_volume 45
_journal_year 2016
_chemical_formula_moiety 'C58 H85 N2 P Si, 2(C6 H6)'
_chemical_formula_sum 'C70 H97 N2 P Si'
_chemical_formula_weight 1025.55
_space_group_crystal_system monoclinic
_space_group_IT_number 14
_space_group_name_Hall '-P 2ybc'
_space_group_name_H-M_alt 'P 1 21/c 1'
_symmetry_space_group_name_Hall '-P 2ybc'
_symmetry_space_group_name_H-M 'P 1 21/c 1'
_atom_sites_solution_hydrogens geom
_atom_sites_solution_primary direct
_audit_creation_date 2016-06-06
_audit_creation_method
;
Olex2 1.2-beta
(compiled 2016.02.19 svn.r3266 for OlexSys, GUI svn.r5155)
;
_audit_update_record
;
2016-10-27 deposited with the CCDC.
2016-11-15 downloaded from the CCDC.
;
_cell_angle_alpha 90
_cell_angle_beta 106.508(10)
_cell_angle_gamma 90
_cell_formula_units_Z 4
_cell_length_a 20.327(4)
_cell_length_b 14.765(3)
_cell_length_c 21.810(4)
_cell_measurement_reflns_used 6578
_cell_measurement_temperature 100(2)
_cell_measurement_theta_max 22.72
_cell_measurement_theta_min 2.37
_cell_volume 6276(2)
_computing_data_collection
;
CrystalClear-SM Expert 2.0 r7 (Rigaku, 2011)
;
_computing_molecular_graphics 'Olex2 (Dolomanov et al., 2009)'
_computing_publication_material 'Olex2 (Dolomanov et al., 2009)'
_computing_structure_refinement 'ShelXL (Sheldrick, 2015)'
_computing_structure_solution 'ShelXT (Sheldrick, 2015)'
_diffrn_ambient_temperature 100(2)
_diffrn_detector CCD
_diffrn_detector_area_resol_mean 28.5714
_diffrn_detector_type 'Rigaku Saturn724+'
_diffrn_measured_fraction_theta_full 0.997
_diffrn_measured_fraction_theta_max 0.977
_diffrn_measurement_device 'AFC12 (Right): Kappa 3 circle'
_diffrn_measurement_specimen_support 'Mitegen 50um'
_diffrn_radiation_collimation 0.3
_diffrn_radiation_probe x-ray
_diffrn_radiation_type MoK\a
_diffrn_radiation_wavelength 0.71073
_diffrn_reflns_av_R_equivalents 0.1277
_diffrn_reflns_av_unetI/netI 0.0902
_diffrn_reflns_Laue_measured_fraction_full 0.997
_diffrn_reflns_Laue_measured_fraction_max 0.977
_diffrn_reflns_limit_h_max 25
_diffrn_reflns_limit_h_min -25
_diffrn_reflns_limit_k_max 18
_diffrn_reflns_limit_k_min -18
_diffrn_reflns_limit_l_max 26
_diffrn_reflns_limit_l_min -27
_diffrn_reflns_number 76230
_diffrn_reflns_point_group_measured_fraction_full 0.997
_diffrn_reflns_point_group_measured_fraction_max 0.977
_diffrn_reflns_theta_full 25.242
_diffrn_reflns_theta_max 26.697
_diffrn_reflns_theta_min 1.931
_diffrn_source 'Rotating Anode'
_diffrn_source_current 24.0
_diffrn_source_power 1.2
_diffrn_source_target Mo
_diffrn_source_type 'Rotating Anode'
_diffrn_source_voltage 50.0
_diffrn_standards_number 0
_exptl_absorpt_coefficient_mu 0.104
_exptl_absorpt_correction_T_max 0.7454
_exptl_absorpt_correction_T_min 0.6212
_exptl_absorpt_correction_type multi-scan
_exptl_absorpt_process_details
;
SADABS-2008/1 (Bruker,2008) was used for absorption correction.
wR2(int) was 0.1172 before and 0.0817 after correction.
The Ratio of minimum to maximum transmission is 0.8334.
The \l/2 correction factor is 0.0015.
;
_exptl_crystal_colour red
_exptl_crystal_colour_primary red
_exptl_crystal_density_diffrn 1.085
_exptl_crystal_description block
_exptl_crystal_F_000 2240
_exptl_crystal_size_max 0.16
_exptl_crystal_size_mid 0.14
_exptl_crystal_size_min 0.12
_refine_diff_density_max 0.609
_refine_diff_density_min -0.537
_refine_diff_density_rms 0.053
_refine_ls_extinction_method none
_refine_ls_goodness_of_fit_ref 1.028
_refine_ls_hydrogen_treatment constr
_refine_ls_matrix_type full
_refine_ls_number_parameters 689
_refine_ls_number_reflns 12984
_refine_ls_number_restraints 0
_refine_ls_restrained_S_all 1.028
_refine_ls_R_factor_all 0.1077
_refine_ls_R_factor_gt 0.0569
_refine_ls_shift/su_max 0.001
_refine_ls_shift/su_mean 0.000
_refine_ls_structure_factor_coef Fsqd
_refine_ls_weighting_details 'w=1/[\s^2^(Fo^2^)+(0.0580P)^2^+0.9025P] where P=(Fo^2^+2Fc^2^)/3'
_refine_ls_weighting_scheme calc
_refine_ls_wR_factor_gt 0.1262
_refine_ls_wR_factor_ref 0.1478
_reflns_Friedel_coverage 0.000
_reflns_number_gt 8026
_reflns_number_total 12984
_reflns_threshold_expression 'I > 2\s(I)'
_cod_data_source_file c6dt04321f2.cif
_cod_data_source_block vc_aj_dd_4
_cod_depositor_comments 'Adding full bibliography for 7041209--7041210.cif.'
_cod_original_cell_volume 6275.8(19)
_cod_database_code 7041210
_shelx_space_group_comment
;
The symmetry employed for this shelxl refinement is uniquely defined
by the following loop, which should always be used as a source of
symmetry information in preference to the above space-group names.
They are only intended as comments.
;
_olex2_refinement_description
;
1. Fixed Uiso
 At 1.2 times of:
  All C(H) groups, All Si(H) groups
 At 1.5 times of:
  All C(H,H,H) groups
2.a Ternary CH refined with riding coordinates:
 Si1(H1), C13(H13), C28(H28), C19(H19), C34(H34), C43(H43), C16(H16), C49(H49),
  C31(H31), C46(H46)
2.b Aromatic/amide H refined with riding coordinates:
 C4(H4), C3(H3), C5(H5), C24(H24), C9(H9), C26(H26), C11(H11), C39(H39),
 C41(H41), C64(H64), C69(H69), C67(H67), C70(H70), C68(H68), C62(H62), C63(H63),
  C65(H65), C61(H61), C71(H71), C72(H72), C66(H66)
2.c Idealised Me refined as rotating group:
 C60(H60A,H60B,H60C), C14(H14A,H14B,H14C), C57(H57A,H57B,H57C), C29(H29A,H29B,
 H29C), C47(H47A,H47B,H47C), C21(H21A,H21B,H21C), C20(H20A,H20B,H20C), C30(H30A,
 H30B,H30C), C44(H44A,H44B,H44C), C58(H58A,H58B,H58C), C15(H15A,H15B,H15C),
 C59(H59A,H59B,H59C), C18(H18A,H18B,H18C), C51(H51A,H51B,H51C), C36(H36A,H36B,
 H36C), C45(H45A,H45B,H45C), C33(H33A,H33B,H33C), C35(H35A,H35B,H35C), C32(H32A,
 H32B,H32C), C17(H17A,H17B,H17C), C48(H48A,H48B,H48C), C50(H50A,H50B,H50C)
;
_shelx_shelxl_version_number 2014/7
_olex2_submission_special_instructions 'No special instructions were received'

loop_
_space_group_symop_operation_xyz
'x, y, z'
'-x, y+1/2, -z+1/2'
'-x, -y, -z'
'x, -y-1/2, z-1/2'

loop_
_atom_site_label
_atom_site_type_symbol
_atom_site_fract_x
_atom_site_fract_y
_atom_site_fract_z
_atom_site_U_iso_or_equiv
_atom_site_adp_type
_atom_site_occupancy
_atom_site_site_symmetry_order
_atom_site_calc_flag
_atom_site_refinement_flags_posn
P1 P 0.78636(3) 0.64013(4) 0.42810(3) 0.02645(16) Uani 1 1 d .
Si1 Si 0.70132(3) 0.58555(4) 0.35404(3) 0.02095(15) Uani 1 1 d .
H1 H 0.6589 0.6187 0.3555 0.025 Uiso 1 1 calc R
N56 N 0.77037(9) 0.57884(12) 0.25261(8) 0.0248(4) Uani 1 1 d .
N53 N 0.69803(9) 0.68791(12) 0.23704(8) 0.0253(4) Uani 1 1 d .
C1 C 0.68251(11) 0.45880(14) 0.35290(10) 0.0204(5) Uani 1 1 d .
C2 C 0.71424(10) 0.40117(14) 0.40493(10) 0.0197(5) Uani 1 1 d .
C52 C 0.71916(11) 0.61409(14) 0.27376(10) 0.0231(5) Uani 1 1 d .
C6 C 0.63396(10) 0.41864(14) 0.29941(10) 0.0199(5) Uani 1 1 d .
C4 C 0.65610(11) 0.27044(15) 0.34727(11) 0.0267(5) Uani 1 1 d .
H4 H 0.6490 0.2068 0.3444 0.032 Uiso 1 1 calc R
C22 C 0.75958(11) 0.43483(14) 0.46821(10) 0.0205(5) Uani 1 1 d .
C27 C 0.83091(11) 0.42500(14) 0.48351(10) 0.0227(5) Uani 1 1 d .
C23 C 0.72879(11) 0.46950(14) 0.51340(10) 0.0226(5) Uani 1 1 d .
C3 C 0.70133(11) 0.30847(15) 0.40098(11) 0.0242(5) Uani 1 1 d .
H3 H 0.7240 0.2705 0.4358 0.029 Uiso 1 1 calc R
C13 C 0.65145(12) 0.40498(16) 0.16734(11) 0.0287(5) Uani 1 1 d .
H13 H 0.6851 0.3847 0.2081 0.034 Uiso 1 1 calc R
C5 C 0.62162(11) 0.32635(15) 0.29804(11) 0.0259(5) Uani 1 1 d .
H5 H 0.5886 0.3009 0.2623 0.031 Uiso 1 1 calc R
C12 C 0.60203(11) 0.47149(15) 0.18401(10) 0.0244(5) Uani 1 1 d .
C7 C 0.59122(11) 0.47478(14) 0.24483(10) 0.0211(5) Uani 1 1 d .
C8 C 0.53769(11) 0.52905(15) 0.25448(11) 0.0251(5) Uani 1 1 d .
C24 C 0.77077(12) 0.49557(15) 0.57271(11) 0.0271(5) Uani 1 1 d .
H24 H 0.7502 0.5186 0.6035 0.033 Uiso 1 1 calc R
C37 C 0.77791(12) 0.75621(15) 0.39132(10) 0.0262(5) Uani 1 1 d .
C28 C 0.86583(11) 0.38300(16) 0.43755(11) 0.0267(5) Uani 1 1 d .
H28 H 0.8315 0.3806 0.3944 0.032 Uiso 1 1 calc R
C55 C 0.78195(12) 0.63128(17) 0.20378(11) 0.0310(6) Uani 1 1 d .
C54 C 0.73665(13) 0.70023(16) 0.19442(11) 0.0311(6) Uani 1 1 d .
C10 C 0.51514(12) 0.58782(16) 0.14632(11) 0.0297(6) Uani 1 1 d .
C25 C 0.84177(12) 0.48917(16) 0.58869(11) 0.0287(6) Uani 1 1 d .
C9 C 0.50149(11) 0.58498(16) 0.20530(11) 0.0291(5) Uani 1 1 d .
H9 H 0.4663 0.6225 0.2121 0.035 Uiso 1 1 calc R
C26 C 0.87065(12) 0.45320(16) 0.54383(11) 0.0277(5) Uani 1 1 d .
H26 H 0.9191 0.4475 0.5544 0.033 Uiso 1 1 calc R
C19 C 0.51614(12) 0.52130(16) 0.31580(11) 0.0295(6) Uani 1 1 d .
H19 H 0.5586 0.5102 0.3516 0.035 Uiso 1 1 calc R
C34 C 0.65121(12) 0.47517(16) 0.49951(11) 0.0302(6) Uani 1 1 d .
H34 H 0.6310 0.4706 0.4521 0.036 Uiso 1 1 calc R
C11 C 0.56381(12) 0.52889(16) 0.13615(11) 0.0291(6) Uani 1 1 d .
H11 H 0.5715 0.5274 0.0952 0.035 Uiso 1 1 calc R
C38 C 0.72786(13) 0.81904(16) 0.39855(11) 0.0310(6) Uani 1 1 d .
C42 C 0.82635(12) 0.78662(15) 0.35973(11) 0.0288(6) Uani 1 1 d .
C60 C 0.64352(13) 0.74975(16) 0.24146(12) 0.0343(6) Uani 1 1 d .
H60A H 0.6178 0.7230 0.2688 0.051 Uiso 1 1 calc GR
H60B H 0.6124 0.7604 0.1987 0.051 Uiso 1 1 calc GR
H60C H 0.6637 0.8074 0.2599 0.051 Uiso 1 1 calc GR
C14 C 0.69182(13) 0.44492(18) 0.12408(11) 0.0362(6) Uani 1 1 d .
H14A H 0.6611 0.4528 0.0808 0.054 Uiso 1 1 calc GR
H14B H 0.7292 0.4037 0.1228 0.054 Uiso 1 1 calc GR
H14C H 0.7109 0.5038 0.1410 0.054 Uiso 1 1 calc GR
C43 C 0.88493(12) 0.72621(17) 0.35385(11) 0.0336(6) Uani 1 1 d .
H43 H 0.8661 0.6635 0.3443 0.040 Uiso 1 1 calc R
C16 C 0.47441(12) 0.65145(17) 0.09457(11) 0.0339(6) Uani 1 1 d .
H16 H 0.4600 0.7040 0.1167 0.041 Uiso 1 1 calc R
C57 C 0.81035(12) 0.49983(16) 0.27973(12) 0.0329(6) Uani 1 1 d .
H57A H 0.8024 0.4851 0.3209 0.049 Uiso 1 1 calc GR
H57B H 0.8592 0.5125 0.2862 0.049 Uiso 1 1 calc GR
H57C H 0.7965 0.4485 0.2504 0.049 Uiso 1 1 calc GR
C39 C 0.72687(14) 0.90657(16) 0.37304(12) 0.0381(6) Uani 1 1 d .
H39 H 0.6932 0.9483 0.3781 0.046 Uiso 1 1 calc R
C49 C 0.67731(14) 0.79780(18) 0.43599(12) 0.0398(7) Uani 1 1 d .
H49 H 0.6786 0.7309 0.4435 0.048 Uiso 1 1 calc R
C29 C 0.92754(12) 0.43802(18) 0.43134(12) 0.0369(6) Uani 1 1 d .
H29A H 0.9144 0.5018 0.4239 0.055 Uiso 1 1 calc GR
H29B H 0.9424 0.4149 0.3953 0.055 Uiso 1 1 calc GR
H29C H 0.9652 0.4325 0.4708 0.055 Uiso 1 1 calc GR
C47 C 0.79228(14) 1.09819(17) 0.36914(14) 0.0450(7) Uani 1 1 d .
H47A H 0.7599 1.0948 0.3949 0.067 Uiso 1 1 calc GR
H47B H 0.7912 1.1592 0.3512 0.067 Uiso 1 1 calc GR
H47C H 0.8387 1.0848 0.3962 0.067 Uiso 1 1 calc GR
C21 C 0.46927(13) 0.43892(18) 0.31187(14) 0.0421(7) Uani 1 1 d .
H21A H 0.4289 0.4451 0.2747 0.063 Uiso 1 1 calc GR
H21B H 0.4545 0.4353 0.3509 0.063 Uiso 1 1 calc GR
H21C H 0.4943 0.3837 0.3076 0.063 Uiso 1 1 calc GR
C40 C 0.77304(14) 0.93445(17) 0.34071(12) 0.0372(6) Uani 1 1 d .
C41 C 0.82222(13) 0.87364(16) 0.33497(11) 0.0350(6) Uani 1 1 d .
H41 H 0.8545 0.8919 0.3133 0.042 Uiso 1 1 calc R
C20 C 0.48206(13) 0.60591(17) 0.33247(12) 0.0369(6) Uani 1 1 d .
H20A H 0.5117 0.6585 0.3330 0.055 Uiso 1 1 calc GR
H20B H 0.4748 0.5985 0.3747 0.055 Uiso 1 1 calc GR
H20C H 0.4378 0.6153 0.3004 0.055 Uiso 1 1 calc GR
C30 C 0.88801(13) 0.28571(17) 0.45743(12) 0.0395(7) Uani 1 1 d .
H30A H 0.9221 0.2860 0.4995 0.059 Uiso 1 1 calc GR
H30B H 0.9082 0.2586 0.4259 0.059 Uiso 1 1 calc GR
H30C H 0.8480 0.2502 0.4596 0.059 Uiso 1 1 calc GR
C44 C 0.94264(13) 0.72192(19) 0.41670(12) 0.0442(7) Uani 1 1 d .
H44A H 0.9603 0.7831 0.4289 0.066 Uiso 1 1 calc GR
H44B H 0.9797 0.6834 0.4111 0.066 Uiso 1 1 calc GR
H44C H 0.9248 0.6966 0.4503 0.066 Uiso 1 1 calc GR
C58 C 0.83559(14) 0.60858(19) 0.17189(12) 0.0431(7) Uani 1 1 d .
H58A H 0.8806 0.6066 0.2039 0.065 Uiso 1 1 calc GR
H58B H 0.8360 0.6548 0.1398 0.065 Uiso 1 1 calc GR
H58C H 0.8255 0.5494 0.1511 0.065 Uiso 1 1 calc GR
C15 C 0.61212(15) 0.32140(17) 0.13414(13) 0.0436(7) Uani 1 1 d .
H15A H 0.5892 0.2920 0.1628 0.065 Uiso 1 1 calc GR
H15B H 0.6443 0.2788 0.1237 0.065 Uiso 1 1 calc GR
H15C H 0.5778 0.3400 0.0948 0.065 Uiso 1 1 calc GR
C59 C 0.72737(15) 0.78073(18) 0.15176(12) 0.0462(7) Uani 1 1 d .
H59A H 0.6800 0.7825 0.1241 0.069 Uiso 1 1 calc GR
H59B H 0.7590 0.7768 0.1253 0.069 Uiso 1 1 calc GR
H59C H 0.7370 0.8359 0.1778 0.069 Uiso 1 1 calc GR
C18 C 0.40915(13) 0.60552(19) 0.05495(12) 0.0451(7) Uani 1 1 d .
H18A H 0.4211 0.5546 0.0314 0.068 Uiso 1 1 calc GR
H18B H 0.3813 0.6492 0.0247 0.068 Uiso 1 1 calc GR
H18C H 0.3830 0.5832 0.0833 0.068 Uiso 1 1 calc GR
C31 C 0.88600(13) 0.52563(19) 0.65242(12) 0.0407(7) Uani 1 1 d .
H31 H 0.8565 0.5304 0.6820 0.049 Uiso 1 1 calc R
C46 C 0.77239(16) 1.03039(17) 0.31573(13) 0.0483(8) Uani 1 1 d .
H46 H 0.8092 1.0329 0.2935 0.058 Uiso 1 1 calc R
C51 C 0.60353(14) 0.8236(2) 0.40196(14) 0.0517(8) Uani 1 1 d .
H51A H 0.5996 0.8897 0.3989 0.078 Uiso 1 1 calc GR
H51B H 0.5732 0.8003 0.4261 0.078 Uiso 1 1 calc GR
H51C H 0.5903 0.7974 0.3589 0.078 Uiso 1 1 calc GR
C36 C 0.62413(15) 0.3955(2) 0.52964(16) 0.0566(9) Uani 1 1 d .
H36A H 0.6382 0.3386 0.5139 0.085 Uiso 1 1 calc GR
H36B H 0.5739 0.3983 0.5181 0.085 Uiso 1 1 calc GR
H36C H 0.6429 0.3983 0.5763 0.085 Uiso 1 1 calc GR
C45 C 0.91612(14) 0.7534(2) 0.29996(13) 0.0464(7) Uani 1 1 d .
H45A H 0.8793 0.7628 0.2603 0.070 Uiso 1 1 calc GR
H45B H 0.9466 0.7051 0.2936 0.070 Uiso 1 1 calc GR
H45C H 0.9424 0.8096 0.3117 0.070 Uiso 1 1 calc GR
C33 C 0.91063(14) 0.6202(2) 0.64272(14) 0.0511(8) Uani 1 1 d .
H33A H 0.9408 0.6172 0.6148 0.077 Uiso 1 1 calc GR
H33B H 0.9360 0.6458 0.6842 0.077 Uiso 1 1 calc GR
H33C H 0.8710 0.6588 0.6229 0.077 Uiso 1 1 calc GR
C35 C 0.62640(14) 0.56379(19) 0.52094(15) 0.0500(8) Uani 1 1 d .
H35A H 0.6399 0.5663 0.5678 0.075 Uiso 1 1 calc GR
H35B H 0.5763 0.5673 0.5045 0.075 Uiso 1 1 calc GR
H35C H 0.6470 0.6148 0.5043 0.075 Uiso 1 1 calc GR
C32 C 0.94687(15) 0.4648(2) 0.68403(13) 0.0587(9) Uani 1 1 d .
H32A H 0.9304 0.4035 0.6887 0.088 Uiso 1 1 calc GR
H32B H 0.9709 0.4891 0.7263 0.088 Uiso 1 1 calc GR
H32C H 0.9784 0.4627 0.6574 0.088 Uiso 1 1 calc GR
C17 C 0.51552(15) 0.6896(2) 0.05218(14) 0.0549(8) Uani 1 1 d .
H17A H 0.5578 0.7172 0.0789 0.082 Uiso 1 1 calc GR
H17B H 0.4882 0.7355 0.0236 0.082 Uiso 1 1 calc GR
H17C H 0.5271 0.6406 0.0267 0.082 Uiso 1 1 calc GR
C64 C 0.82068(18) 0.2427(2) 0.12237(18) 0.0655(10) Uani 1 1 d .
H64 H 0.7970 0.2186 0.0817 0.079 Uiso 1 1 calc R
C48 C 0.70776(16) 1.0525(2) 0.26686(16) 0.0670(10) Uani 1 1 d .
H48A H 0.6691 1.0430 0.2846 0.101 Uiso 1 1 calc GR
H48B H 0.7025 1.0131 0.2296 0.101 Uiso 1 1 calc GR
H48C H 0.7087 1.1159 0.2539 0.101 Uiso 1 1 calc GR
C69 C 0.91770(19) 0.6542(3) 0.05203(17) 0.0667(10) Uani 1 1 d .
H69 H 0.8922 0.7081 0.0382 0.080 Uiso 1 1 calc R
C50 C 0.70023(16) 0.8441(2) 0.50124(13) 0.0599(9) Uani 1 1 d .
H50A H 0.7463 0.8232 0.5244 0.090 Uiso 1 1 calc GR
H50B H 0.6682 0.8290 0.5258 0.090 Uiso 1 1 calc GR
H50C H 0.7009 0.9099 0.4954 0.090 Uiso 1 1 calc GR
C67 C 1.00969(17) 0.5797(3) 0.12539(17) 0.0708(10) Uani 1 1 d .
H67 H 1.0480 0.5814 0.1624 0.085 Uiso 1 1 calc R
C70 C 0.89921(19) 0.5770(3) 0.01907(16) 0.0734(11) Uani 1 1 d .
H70 H 0.8606 0.5762 -0.0177 0.088 Uiso 1 1 calc R
C68 C 0.97241(18) 0.6560(3) 0.10489(18) 0.0688(10) Uani 1 1 d .
H68 H 0.9848 0.7110 0.1278 0.083 Uiso 1 1 calc R
C62 C 0.90447(18) 0.3425(3) 0.1857(3) 0.0845(13) Uani 1 1 d .
H62 H 0.9377 0.3888 0.1889 0.101 Uiso 1 1 calc R
C63 C 0.8694(2) 0.3080(3) 0.1272(2) 0.0791(11) Uani 1 1 d .
H63 H 0.8792 0.3298 0.0897 0.095 Uiso 1 1 calc R
C65 C 0.8062(2) 0.2127(2) 0.1751(2) 0.0808(11) Uani 1 1 d .
H65 H 0.7715 0.1683 0.1715 0.097 Uiso 1 1 calc R
C61 C 0.8908(2) 0.3091(3) 0.2399(2) 0.0883(14) Uani 1 1 d .
H61 H 0.9160 0.3303 0.2810 0.106 Uiso 1 1 calc R
C71 C 0.9362(2) 0.4994(3) 0.03863(19) 0.0902(13) Uani 1 1 d .
H71 H 0.9238 0.4447 0.0153 0.108 Uiso 1 1 calc R
C72 C 0.9918(2) 0.5015(3) 0.0927(2) 0.0901(13) Uani 1 1 d .
H72 H 1.0175 0.4479 0.1069 0.108 Uiso 1 1 calc R
C66 C 0.8410(3) 0.2454(3) 0.2338(2) 0.0949(14) Uani 1 1 d .
H66 H 0.8303 0.2235 0.2708 0.114 Uiso 1 1 calc R

loop_
_atom_site_aniso_label
_atom_site_aniso_U_11
_atom_site_aniso_U_22
_atom_site_aniso_U_33
_atom_site_aniso_U_23
_atom_site_aniso_U_13
_atom_site_aniso_U_12
P1 0.0298(3) 0.0213(3) 0.0248(3) -0.0005(3) 0.0022(3) -0.0039(3)
Si1 0.0215(3) 0.0177(3) 0.0230(3) -0.0005(3) 0.0051(3) 0.0002(3)
N56 0.0250(10) 0.0262(10) 0.0226(10) -0.0010(8) 0.0054(8) -0.0017(8)
N53 0.0297(11) 0.0212(10) 0.0224(10) 0.0018(8) 0.0033(9) -0.0025(8)
C1 0.0183(11) 0.0197(11) 0.0246(12) -0.0032(9) 0.0082(9) 0.0010(9)
C2 0.0160(11) 0.0208(11) 0.0227(12) -0.0006(9) 0.0062(9) -0.0005(9)
C52 0.0231(12) 0.0210(12) 0.0222(12) -0.0015(10) 0.0015(10) -0.0023(10)
C6 0.0180(11) 0.0204(11) 0.0214(11) -0.0015(9) 0.0060(9) 0.0003(9)
C4 0.0268(13) 0.0180(12) 0.0336(14) -0.0042(10) 0.0060(11) -0.0029(10)
C22 0.0237(12) 0.0173(11) 0.0187(11) 0.0012(9) 0.0035(9) -0.0024(9)
C27 0.0227(12) 0.0219(12) 0.0218(12) 0.0009(10) 0.0034(9) 0.0024(10)
C23 0.0247(12) 0.0193(11) 0.0240(12) 0.0025(10) 0.0071(10) -0.0021(10)
C3 0.0241(12) 0.0209(12) 0.0260(12) 0.0034(10) 0.0048(10) 0.0013(10)
C13 0.0313(13) 0.0285(13) 0.0243(13) -0.0039(10) 0.0049(10) 0.0035(11)
C5 0.0243(12) 0.0251(12) 0.0252(12) -0.0060(10) 0.0019(10) -0.0041(10)
C12 0.0229(12) 0.0227(12) 0.0240(12) -0.0049(10) 0.0007(10) -0.0032(10)
C7 0.0194(11) 0.0186(11) 0.0226(12) -0.0035(9) 0.0015(9) -0.0034(9)
C8 0.0206(12) 0.0260(12) 0.0259(12) -0.0020(10) 0.0021(10) -0.0035(10)
C24 0.0340(14) 0.0262(13) 0.0232(12) -0.0008(10) 0.0112(11) -0.0026(11)
C37 0.0323(13) 0.0218(12) 0.0211(12) -0.0030(10) 0.0022(10) -0.0059(10)
C28 0.0200(12) 0.0356(14) 0.0205(12) -0.0068(10) -0.0008(9) 0.0011(10)
C55 0.0334(14) 0.0359(14) 0.0222(13) 0.0000(11) 0.0056(11) -0.0108(12)
C54 0.0376(14) 0.0307(14) 0.0209(12) 0.0003(10) 0.0019(11) -0.0105(12)
C10 0.0257(13) 0.0303(13) 0.0270(13) 0.0024(11) -0.0022(10) 0.0009(11)
C25 0.0327(14) 0.0308(13) 0.0205(12) -0.0030(10) 0.0038(10) -0.0061(11)
C9 0.0228(12) 0.0310(13) 0.0308(14) -0.0013(11) 0.0033(10) 0.0025(11)
C26 0.0219(12) 0.0328(14) 0.0258(13) -0.0002(11) 0.0024(10) -0.0044(10)
C19 0.0236(12) 0.0351(14) 0.0295(13) 0.0003(11) 0.0070(10) 0.0016(11)
C34 0.0260(13) 0.0393(15) 0.0266(13) -0.0020(11) 0.0097(10) 0.0014(11)
C11 0.0319(14) 0.0332(14) 0.0195(12) 0.0004(10) 0.0028(10) 0.0022(11)
C38 0.0401(15) 0.0235(13) 0.0272(13) -0.0067(11) 0.0060(11) -0.0035(11)
C42 0.0333(14) 0.0254(13) 0.0229(12) -0.0065(10) 0.0000(11) -0.0125(11)
C60 0.0419(15) 0.0260(13) 0.0310(14) 0.0040(11) 0.0038(12) 0.0076(12)
C14 0.0352(14) 0.0436(16) 0.0292(14) -0.0073(12) 0.0082(12) -0.0002(12)
C43 0.0312(14) 0.0359(14) 0.0327(14) -0.0066(12) 0.0076(11) -0.0123(11)
C16 0.0322(14) 0.0358(14) 0.0285(13) 0.0029(11) 0.0000(11) 0.0058(11)
C57 0.0303(14) 0.0349(14) 0.0334(14) 0.0022(11) 0.0090(11) 0.0085(11)
C39 0.0541(17) 0.0219(13) 0.0332(14) -0.0068(11) 0.0042(13) 0.0046(12)
C49 0.0473(17) 0.0303(14) 0.0458(16) -0.0033(12) 0.0195(14) 0.0040(12)
C29 0.0263(13) 0.0533(17) 0.0314(14) -0.0073(12) 0.0085(11) -0.0011(12)
C47 0.0417(16) 0.0227(14) 0.0654(19) -0.0036(13) 0.0069(14) -0.0030(12)
C21 0.0350(15) 0.0405(16) 0.0548(18) 0.0037(13) 0.0192(13) -0.0018(12)
C40 0.0526(17) 0.0259(14) 0.0279(14) -0.0004(11) 0.0030(13) -0.0117(13)
C41 0.0439(16) 0.0285(14) 0.0298(14) -0.0022(11) 0.0057(12) -0.0136(12)
C20 0.0329(14) 0.0445(16) 0.0353(15) -0.0053(12) 0.0129(12) 0.0030(12)
C30 0.0347(15) 0.0372(15) 0.0417(16) -0.0105(12) 0.0026(12) 0.0052(12)
C44 0.0329(15) 0.0517(18) 0.0418(16) -0.0069(14) 0.0006(12) -0.0076(13)
C58 0.0447(16) 0.0554(18) 0.0335(15) -0.0035(13) 0.0181(13) -0.0115(14)
C15 0.0590(19) 0.0326(15) 0.0406(16) -0.0117(13) 0.0166(14) -0.0057(13)
C59 0.0625(19) 0.0399(16) 0.0335(15) 0.0105(13) 0.0090(14) -0.0100(14)
C18 0.0437(16) 0.0476(17) 0.0333(15) 0.0001(13) -0.0062(12) 0.0088(14)
C31 0.0380(15) 0.0589(18) 0.0251(14) -0.0136(13) 0.0086(12) -0.0117(14)
C46 0.071(2) 0.0253(14) 0.0417(17) 0.0023(12) 0.0054(15) -0.0032(14)
C51 0.0456(18) 0.0535(19) 0.0572(19) -0.0170(15) 0.0162(15) -0.0034(15)
C36 0.0394(17) 0.0457(18) 0.093(3) -0.0004(17) 0.0321(17) -0.0088(14)
C45 0.0428(17) 0.0571(19) 0.0423(16) -0.0084(14) 0.0169(13) -0.0142(14)
C33 0.0404(16) 0.0558(19) 0.0533(19) -0.0283(15) 0.0073(14) -0.0075(14)
C35 0.0382(16) 0.0443(17) 0.071(2) -0.0019(15) 0.0214(15) 0.0077(13)
C32 0.057(2) 0.074(2) 0.0291(16) -0.0012(15) -0.0135(14) -0.0115(17)
C17 0.0503(18) 0.064(2) 0.0465(18) 0.0267(16) 0.0078(15) 0.0117(16)
C64 0.071(2) 0.052(2) 0.066(2) -0.0122(18) 0.007(2) 0.0148(19)
C48 0.060(2) 0.0377(17) 0.080(2) 0.0089(16) -0.0188(18) -0.0087(15)
C69 0.070(2) 0.084(3) 0.056(2) 0.028(2) 0.036(2) 0.022(2)
C50 0.058(2) 0.086(3) 0.0370(17) -0.0041(16) 0.0166(15) 0.0023(18)
C67 0.047(2) 0.111(3) 0.052(2) 0.017(2) 0.0092(16) 0.000(2)
C70 0.067(2) 0.109(3) 0.042(2) 0.021(2) 0.0116(17) 0.016(2)
C68 0.061(2) 0.082(3) 0.075(3) 0.009(2) 0.038(2) -0.004(2)
C62 0.050(2) 0.078(3) 0.124(4) -0.043(3) 0.022(2) -0.0007(19)
C63 0.080(3) 0.075(3) 0.095(3) -0.019(2) 0.046(2) 0.003(2)
C65 0.102(3) 0.051(2) 0.092(3) -0.011(2) 0.032(3) -0.005(2)
C61 0.091(3) 0.075(3) 0.077(3) -0.032(2) -0.011(3) 0.034(3)
C71 0.125(4) 0.072(3) 0.065(3) 0.005(2) 0.012(3) 0.001(3)
C72 0.108(3) 0.078(3) 0.073(3) 0.029(2) 0.009(3) 0.026(3)
C66 0.155(5) 0.059(3) 0.076(3) 0.003(2) 0.041(3) 0.017(3)

loop_
_atom_type_symbol
_atom_type_description
_atom_type_scat_dispersion_real
_atom_type_scat_dispersion_imag
_atom_type_scat_source
C C 0.0033 0.0016 'International Tables Vol C Tables 4.2.6.8 and 6.1.1.4'
H H 0.0000 0.0000 'International Tables Vol C Tables 4.2.6.8 and 6.1.1.4'
N N 0.0061 0.0033 'International Tables Vol C Tables 4.2.6.8 and 6.1.1.4'
P P 0.1023 0.0942 'International Tables Vol C Tables 4.2.6.8 and 6.1.1.4'
Si Si 0.0817 0.0704 'International Tables Vol C Tables 4.2.6.8 and 6.1.1.4'

loop_
_geom_angle_atom_site_label_1
_geom_angle_atom_site_label_2
_geom_angle_atom_site_label_3
_geom_angle
C37 P1 Si1 93.69(7)
P1 Si1 H1 107.9
C1 Si1 P1 119.38(7)
C1 Si1 H1 107.9
C1 Si1 C52 106.89(9)
C52 Si1 P1 106.26(7)
C52 Si1 H1 107.9
C52 N56 C55 111.12(19)
C52 N56 C57 124.46(19)
C55 N56 C57 124.3(2)
C52 N53 C54 110.99(19)
C52 N53 C60 125.9(2)
C54 N53 C60 123.11(19)
C2 C1 Si1 122.27(16)
C2 C1 C6 117.19(19)
C6 C1 Si1 120.53(16)
C1 C2 C22 123.69(18)
C3 C2 C1 120.37(19)
C3 C2 C22 115.84(18)
N56 C52 Si1 125.73(16)
N53 C52 Si1 127.16(17)
N53 C52 N56 104.71(19)
C1 C6 C7 121.82(19)
C5 C6 C1 120.40(19)
C5 C6 C7 117.66(18)
C3 C4 H4 120.5
C5 C4 H4 120.5
C5 C4 C3 119.0(2)
C27 C22 C2 120.37(19)
C27 C22 C23 120.53(19)
C23 C22 C2 118.90(19)
C22 C27 C28 122.19(19)
C26 C27 C22 118.4(2)
C26 C27 C28 119.38(19)
C22 C23 C34 121.55(19)
C24 C23 C22 118.5(2)
C24 C23 C34 119.9(2)
C2 C3 H3 119.4
C4 C3 C2 121.3(2)
C4 C3 H3 119.4
C12 C13 H13 108.1
C12 C13 C14 113.8(2)
C12 C13 C15 109.9(2)
C14 C13 H13 108.1
C14 C13 C15 108.5(2)
C15 C13 H13 108.1
C6 C5 H5 119.2
C4 C5 C6 121.6(2)
C4 C5 H5 119.2
C7 C12 C13 122.6(2)
C11 C12 C13 118.6(2)
C11 C12 C7 118.8(2)
C12 C7 C6 121.12(19)
C12 C7 C8 119.54(19)
C8 C7 C6 119.30(19)
C7 C8 C19 120.84(19)
C9 C8 C7 118.9(2)
C9 C8 C19 120.1(2)
C23 C24 H24 118.8
C23 C24 C25 122.4(2)
C25 C24 H24 118.8
C38 C37 P1 122.04(18)
C38 C37 C42 117.6(2)
C42 C37 P1 120.11(18)
C27 C28 H28 107.7
C27 C28 C29 112.98(19)
C27 C28 C30 110.61(19)
C29 C28 H28 107.7
C30 C28 H28 107.7
C30 C28 C29 109.87(19)
N56 C55 C58 122.6(2)
C54 C55 N56 106.2(2)
C54 C55 C58 131.2(2)
N53 C54 C59 121.9(2)
C55 C54 N53 106.9(2)
C55 C54 C59 131.1(2)
C9 C10 C16 119.7(2)
C11 C10 C9 118.0(2)
C11 C10 C16 122.2(2)
C24 C25 C31 120.5(2)
C26 C25 C24 117.9(2)
C26 C25 C31 121.5(2)
C8 C9 C10 122.1(2)
C8 C9 H9 119.0
C10 C9 H9 119.0
C27 C26 H26 118.9
C25 C26 C27 122.2(2)
C25 C26 H26 118.9
C8 C19 H19 107.4
C8 C19 C21 109.8(2)
C21 C19 H19 107.4
C20 C19 C8 114.3(2)
C20 C19 H19 107.4
C20 C19 C21 110.3(2)
C23 C34 H34 107.5
C23 C34 C36 110.6(2)
C23 C34 C35 113.6(2)
C36 C34 H34 107.5
C35 C34 H34 107.5
C35 C34 C36 109.8(2)
C12 C11 H11 118.9
C10 C11 C12 122.3(2)
C10 C11 H11 118.9
C37 C38 C49 122.8(2)
C39 C38 C37 119.2(2)
C39 C38 C49 117.9(2)
C37 C42 C43 121.4(2)
C41 C42 C37 120.4(2)
C41 C42 C43 118.2(2)
N53 C60 H60A 109.5
N53 C60 H60B 109.5
N53 C60 H60C 109.5
H60A C60 H60B 109.5
H60A C60 H60C 109.5
H60B C60 H60C 109.5
C13 C14 H14A 109.5
C13 C14 H14B 109.5
C13 C14 H14C 109.5
H14A C14 H14B 109.5
H14A C14 H14C 109.5
H14B C14 H14C 109.5
C42 C43 H43 107.3
C42 C43 C44 111.6(2)
C42 C43 C45 114.4(2)
C44 C43 H43 107.3
C44 C43 C45 108.5(2)
C45 C43 H43 107.3
C10 C16 H16 107.0
C10 C16 C18 110.4(2)
C18 C16 H16 107.0
C17 C16 C10 113.8(2)
C17 C16 H16 107.0
C17 C16 C18 111.2(2)
N56 C57 H57A 109.5
N56 C57 H57B 109.5
N56 C57 H57C 109.5
H57A C57 H57B 109.5
H57A C57 H57C 109.5
H57B C57 H57C 109.5
C38 C39 H39 118.7
C40 C39 C38 122.6(2)
C40 C39 H39 118.7
C38 C49 H49 107.6
C38 C49 C51 114.2(2)
C38 C49 C50 109.6(2)
C51 C49 H49 107.6
C51 C49 C50 109.9(2)
C50 C49 H49 107.6
C28 C29 H29A 109.5
C28 C29 H29B 109.5
C28 C29 H29C 109.5
H29A C29 H29B 109.5
H29A C29 H29C 109.5
H29B C29 H29C 109.5
H47A C47 H47B 109.5
H47A C47 H47C 109.5
H47B C47 H47C 109.5
C46 C47 H47A 109.5
C46 C47 H47B 109.5
C46 C47 H47C 109.5
C19 C21 H21A 109.5
C19 C21 H21B 109.5
C19 C21 H21C 109.5
H21A C21 H21B 109.5
H21A C21 H21C 109.5
H21B C21 H21C 109.5
C39 C40 C46 121.5(3)
C41 C40 C39 117.8(2)
C41 C40 C46 120.6(3)
C42 C41 H41 118.8
C40 C41 C42 122.3(2)
C40 C41 H41 118.8
C19 C20 H20A 109.5
C19 C20 H20B 109.5
C19 C20 H20C 109.5
H20A C20 H20B 109.5
H20A C20 H20C 109.5
H20B C20 H20C 109.5
C28 C30 H30A 109.5
C28 C30 H30B 109.5
C28 C30 H30C 109.5
H30A C30 H30B 109.5
H30A C30 H30C 109.5
H30B C30 H30C 109.5
C43 C44 H44A 109.5
C43 C44 H44B 109.5
C43 C44 H44C 109.5
H44A C44 H44B 109.5
H44A C44 H44C 109.5
H44B C44 H44C 109.5
C55 C58 H58A 109.5
C55 C58 H58B 109.5
C55 C58 H58C 109.5
H58A C58 H58B 109.5
H58A C58 H58C 109.5
H58B C58 H58C 109.5
C13 C15 H15A 109.5
C13 C15 H15B 109.5
C13 C15 H15C 109.5
H15A C15 H15B 109.5
H15A C15 H15C 109.5
H15B C15 H15C 109.5
C54 C59 H59A 109.5
C54 C59 H59B 109.5
C54 C59 H59C 109.5
H59A C59 H59B 109.5
H59A C59 H59C 109.5
H59B C59 H59C 109.5
C16 C18 H18A 109.5
C16 C18 H18B 109.5
C16 C18 H18C 109.5
H18A C18 H18B 109.5
H18A C18 H18C 109.5
H18B C18 H18C 109.5
C25 C31 H31 107.9
C25 C31 C32 113.4(2)
C33 C31 C25 109.3(2)
C33 C31 H31 107.9
C33 C31 C32 110.3(2)
C32 C31 H31 107.9
C47 C46 C40 111.8(2)
C47 C46 H46 106.1
C40 C46 H46 106.1
C48 C46 C47 113.7(3)
C48 C46 C40 112.4(2)
C48 C46 H46 106.1
C49 C51 H51A 109.5
C49 C51 H51B 109.5
C49 C51 H51C 109.5
H51A C51 H51B 109.5
H51A C51 H51C 109.5
H51B C51 H51C 109.5
C34 C36 H36A 109.5
C34 C36 H36B 109.5
C34 C36 H36C 109.5
H36A C36 H36B 109.5
H36A C36 H36C 109.5
H36B C36 H36C 109.5
C43 C45 H45A 109.5
C43 C45 H45B 109.5
C43 C45 H45C 109.5
H45A C45 H45B 109.5
H45A C45 H45C 109.5
H45B C45 H45C 109.5
C31 C33 H33A 109.5
C31 C33 H33B 109.5
C31 C33 H33C 109.5
H33A C33 H33B 109.5
H33A C33 H33C 109.5
H33B C33 H33C 109.5
C34 C35 H35A 109.5
C34 C35 H35B 109.5
C34 C35 H35C 109.5
H35A C35 H35B 109.5
H35A C35 H35C 109.5
H35B C35 H35C 109.5
C31 C32 H32A 109.5
C31 C32 H32B 109.5
C31 C32 H32C 109.5
H32A C32 H32B 109.5
H32A C32 H32C 109.5
H32B C32 H32C 109.5
C16 C17 H17A 109.5
C16 C17 H17B 109.5
C16 C17 H17C 109.5
H17A C17 H17B 109.5
H17A C17 H17C 109.5
H17B C17 H17C 109.5
C63 C64 H64 120.0
C65 C64 H64 120.0
C65 C64 C63 119.9(4)
C46 C48 H48A 109.5
C46 C48 H48B 109.5
C46 C48 H48C 109.5
H48A C48 H48B 109.5
H48A C48 H48C 109.5
H48B C48 H48C 109.5
C70 C69 H69 119.7
C70 C69 C68 120.5(4)
C68 C69 H69 119.7
C49 C50 H50A 109.5
C49 C50 H50B 109.5
C49 C50 H50C 109.5
H50A C50 H50B 109.5
H50A C50 H50C 109.5
H50B C50 H50C 109.5
C68 C67 H67 120.2
C72 C67 H67 120.2
C72 C67 C68 119.6(4)
C69 C70 H70 120.1
C69 C70 C71 119.9(4)
C71 C70 H70 120.1
C69 C68 C67 120.7(4)
C69 C68 H68 119.7
C67 C68 H68 119.7
C63 C62 H62 120.4
C63 C62 C61 119.2(4)
C61 C62 H62 120.4
C64 C63 C62 120.5(4)
C64 C63 H63 119.7
C62 C63 H63 119.7
C64 C65 H65 119.8
C64 C65 C66 120.5(4)
C66 C65 H65 119.8
C62 C61 H61 120.4
C66 C61 C62 119.3(4)
C66 C61 H61 120.4
C70 C71 H71 120.3
C70 C71 C72 119.3(4)
C72 C71 H71 120.3
C67 C72 C71 120.1(4)
C67 C72 H72 120.0
C71 C72 H72 120.0
C65 C66 H66 119.7
C61 C66 C65 120.6(4)
C61 C66 H66 119.7

loop_
_geom_bond_atom_site_label_1
_geom_bond_atom_site_label_2
_geom_bond_distance
P1 Si1 2.1586(9)
P1 C37 1.879(2)
Si1 H1 1.0000
Si1 C1 1.909(2)
Si1 C52 1.933(2)
N56 C52 1.356(3)
N56 C55 1.390(3)
N56 C57 1.448(3)
N53 C52 1.348(3)
N53 C54 1.389(3)
N53 C60 1.460(3)
C1 C2 1.418(3)
C1 C6 1.426(3)
C2 C22 1.509(3)
C2 C3 1.392(3)
C6 C5 1.384(3)
C6 C7 1.507(3)
C4 H4 0.9500
C4 C3 1.386(3)
C4 C5 1.378(3)
C22 C27 1.400(3)
C22 C23 1.406(3)
C27 C28 1.516(3)
C27 C26 1.397(3)
C23 C24 1.386(3)
C23 C34 1.521(3)
C3 H3 0.9500
C13 H13 1.0000
C13 C12 1.521(3)
C13 C14 1.533(3)
C13 C15 1.535(3)
C5 H5 0.9500
C12 C7 1.406(3)
C12 C11 1.396(3)
C7 C8 1.414(3)
C8 C9 1.387(3)
C8 C19 1.525(3)
C24 H24 0.9500
C24 C25 1.388(3)
C37 C38 1.418(3)
C37 C42 1.425(3)
C28 H28 1.0000
C28 C29 1.532(3)
C28 C30 1.531(3)
C55 C54 1.349(3)
C55 C58 1.488(3)
C54 C59 1.488(3)
C10 C9 1.392(3)
C10 C11 1.382(3)
C10 C16 1.520(3)
C25 C26 1.382(3)
C25 C31 1.523(3)
C9 H9 0.9500
C26 H26 0.9500
C19 H19 1.0000
C19 C21 1.532(3)
C19 C20 1.522(3)
C34 H34 1.0000
C34 C36 1.525(4)
C34 C35 1.523(3)
C11 H11 0.9500
C38 C39 1.405(3)
C38 C49 1.516(3)
C42 C43 1.522(3)
C42 C41 1.387(3)
C60 H60A 0.9800
C60 H60B 0.9800
C60 H60C 0.9800
C14 H14A 0.9800
C14 H14B 0.9800
C14 H14C 0.9800
C43 H43 1.0000
C43 C44 1.531(3)
C43 C45 1.539(3)
C16 H16 1.0000
C16 C18 1.521(3)
C16 C17 1.520(4)
C57 H57A 0.9800
C57 H57B 0.9800
C57 H57C 0.9800
C39 H39 0.9500
C39 C40 1.387(4)
C49 H49 1.0000
C49 C51 1.521(4)
C49 C50 1.527(4)
C29 H29A 0.9800
C29 H29B 0.9800
C29 H29C 0.9800
C47 H47A 0.9800
C47 H47B 0.9800
C47 H47C 0.9800
C47 C46 1.502(4)
C21 H21A 0.9800
C21 H21B 0.9800
C21 H21C 0.9800
C40 C41 1.376(4)
C40 C46 1.516(3)
C41 H41 0.9500
C20 H20A 0.9800
C20 H20B 0.9800
C20 H20C 0.9800
C30 H30A 0.9800
C30 H30B 0.9800
C30 H30C 0.9800
C44 H44A 0.9800
C44 H44B 0.9800
C44 H44C 0.9800
C58 H58A 0.9800
C58 H58B 0.9800
C58 H58C 0.9800
C15 H15A 0.9800
C15 H15B 0.9800
C15 H15C 0.9800
C59 H59A 0.9800
C59 H59B 0.9800
C59 H59C 0.9800
C18 H18A 0.9800
C18 H18B 0.9800
C18 H18C 0.9800
C31 H31 1.0000
C31 C33 1.519(4)
C31 C32 1.526(4)
C46 H46 1.0000
C46 C48 1.474(4)
C51 H51A 0.9800
C51 H51B 0.9800
C51 H51C 0.9800
C36 H36A 0.9800
C36 H36B 0.9800
C36 H36C 0.9800
C45 H45A 0.9800
C45 H45B 0.9800
C45 H45C 0.9800
C33 H33A 0.9800
C33 H33B 0.9800
C33 H33C 0.9800
C35 H35A 0.9800
C35 H35B 0.9800
C35 H35C 0.9800
C32 H32A 0.9800
C32 H32B 0.9800
C32 H32C 0.9800
C17 H17A 0.9800
C17 H17B 0.9800
C17 H17C 0.9800
C64 H64 0.9500
C64 C63 1.365(5)
C64 C65 1.341(5)
C48 H48A 0.9800
C48 H48B 0.9800
C48 H48C 0.9800
C69 H69 0.9500
C69 C70 1.344(5)
C69 C68 1.356(5)
C50 H50A 0.9800
C50 H50B 0.9800
C50 H50C 0.9800
C67 H67 0.9500
C67 C68 1.360(5)
C67 C72 1.351(5)
C70 H70 0.9500
C70 C71 1.371(5)
C68 H68 0.9500
C62 H62 0.9500
C62 C63 1.370(5)
C62 C61 1.379(6)
C63 H63 0.9500
C65 H65 0.9500
C65 C66 1.364(5)
C61 H61 0.9500
C61 C66 1.362(6)
C71 H71 0.9500
C71 C72 1.383(5)
C72 H72 0.9500
C66 H66 0.9500

loop_
_geom_torsion_atom_site_label_1
_geom_torsion_atom_site_label_2
_geom_torsion_atom_site_label_3
_geom_torsion_atom_site_label_4
_geom_torsion
P1 C37 C38 C39 176.27(17)
P1 C37 C38 C49 -0.3(3)
P1 C37 C42 C43 1.1(3)
P1 C37 C42 C41 -177.12(17)
Si1 P1 C37 C38 79.52(18)
Si1 P1 C37 C42 -106.13(17)
Si1 C1 C2 C22 6.6(3)
Si1 C1 C2 C3 -177.17(16)
Si1 C1 C6 C5 178.45(17)
Si1 C1 C6 C7 -5.6(3)
N56 C55 C54 N53 -0.7(2)
N56 C55 C54 C59 175.6(2)
C1 C2 C22 C27 -104.3(3)
C1 C2 C22 C23 80.7(3)
C1 C2 C3 C4 -1.7(3)
C1 C6 C5 C4 -1.0(3)
C1 C6 C7 C12 110.7(2)
C1 C6 C7 C8 -71.7(3)
C2 C1 C6 C5 -3.0(3)
C2 C1 C6 C7 172.91(19)
C2 C22 C27 C28 1.5(3)
C2 C22 C27 C26 -176.99(19)
C2 C22 C23 C24 176.46(19)
C2 C22 C23 C34 -1.0(3)
C52 N56 C55 C54 -0.3(2)
C52 N56 C55 C58 179.7(2)
C52 N53 C54 C55 1.4(2)
C52 N53 C54 C59 -175.3(2)
C6 C1 C2 C22 -171.84(19)
C6 C1 C2 C3 4.3(3)
C6 C7 C8 C9 175.9(2)
C6 C7 C8 C19 -8.8(3)
C22 C2 C3 C4 174.7(2)
C22 C27 C28 C29 133.3(2)
C22 C27 C28 C30 -103.1(2)
C22 C27 C26 C25 0.8(3)
C22 C23 C24 C25 0.4(3)
C22 C23 C34 C36 98.9(3)
C22 C23 C34 C35 -137.0(2)
C27 C22 C23 C24 1.5(3)
C27 C22 C23 C34 -176.0(2)
C23 C22 C27 C28 176.5(2)
C23 C22 C27 C26 -2.1(3)
C23 C24 C25 C26 -1.7(3)
C23 C24 C25 C31 175.1(2)
C3 C2 C22 C27 79.4(3)
C3 C2 C22 C23 -95.6(2)
C3 C4 C5 C6 3.7(3)
C13 C12 C7 C6 6.6(3)
C13 C12 C7 C8 -171.0(2)
C13 C12 C11 C10 176.4(2)
C5 C6 C7 C12 -73.3(3)
C5 C6 C7 C8 104.3(2)
C5 C4 C3 C2 -2.4(3)
C12 C7 C8 C9 -6.5(3)
C12 C7 C8 C19 168.9(2)
C7 C6 C5 C4 -177.1(2)
C7 C12 C11 C10 -0.9(3)
C7 C8 C9 C10 1.5(3)
C7 C8 C19 C21 -80.0(3)
C7 C8 C19 C20 155.4(2)
C24 C23 C34 C36 -78.5(3)
C24 C23 C34 C35 45.6(3)
C24 C25 C26 C27 1.0(3)
C24 C25 C31 C33 -96.7(3)
C24 C25 C31 C32 139.8(2)
C37 C38 C39 C40 0.1(4)
C37 C38 C49 C51 -133.4(2)
C37 C38 C49 C50 102.8(3)
C37 C42 C43 C44 -77.0(3)
C37 C42 C43 C45 159.3(2)
C37 C42 C41 C40 1.4(3)
C28 C27 C26 C25 -177.8(2)
C55 N56 C52 Si1 -162.32(16)
C55 N56 C52 N53 1.1(2)
C54 N53 C52 Si1 161.58(16)
C54 N53 C52 N56 -1.5(2)
C9 C8 C19 C21 95.2(2)
C9 C8 C19 C20 -29.3(3)
C9 C10 C11 C12 -4.0(3)
C9 C10 C16 C18 -87.7(3)
C9 C10 C16 C17 146.4(2)
C26 C27 C28 C29 -48.2(3)
C26 C27 C28 C30 75.5(3)
C26 C25 C31 C33 79.9(3)
C26 C25 C31 C32 -43.6(3)
C19 C8 C9 C10 -173.9(2)
C34 C23 C24 C25 177.9(2)
C11 C12 C7 C6 -176.21(19)
C11 C12 C7 C8 6.2(3)
C11 C10 C9 C8 3.7(3)
C11 C10 C16 C18 89.3(3)
C11 C10 C16 C17 -36.5(3)
C38 C37 C42 C43 175.68(19)
C38 C37 C42 C41 -2.5(3)
C38 C39 C40 C41 -1.3(4)
C38 C39 C40 C46 -177.8(2)
C42 C37 C38 C39 1.8(3)
C42 C37 C38 C49 -174.7(2)
C60 N53 C52 Si1 -16.6(3)
C60 N53 C52 N56 -179.71(19)
C60 N53 C54 C55 179.66(19)
C60 N53 C54 C59 3.0(3)
C14 C13 C12 C7 -141.6(2)
C14 C13 C12 C11 41.1(3)
C43 C42 C41 C40 -176.9(2)
C16 C10 C9 C8 -179.2(2)
C16 C10 C11 C12 178.9(2)
C57 N56 C52 Si1 14.5(3)
C57 N56 C52 N53 177.86(19)
C57 N56 C55 C54 -177.0(2)
C57 N56 C55 C58 2.9(3)
C39 C38 C49 C51 50.1(3)
C39 C38 C49 C50 -73.7(3)
C39 C40 C41 C42 0.6(4)
C39 C40 C46 C47 66.3(3)
C39 C40 C46 C48 -63.0(4)
C49 C38 C39 C40 176.8(2)
C41 C42 C43 C44 101.2(3)
C41 C42 C43 C45 -22.4(3)
C41 C40 C46 C47 -110.1(3)
C41 C40 C46 C48 120.7(3)
C58 C55 C54 N53 179.4(2)
C58 C55 C54 C59 -4.3(4)
C15 C13 C12 C7 96.4(2)
C15 C13 C12 C11 -80.8(3)
C31 C25 C26 C27 -175.7(2)
C46 C40 C41 C42 177.1(2)
C64 C65 C66 C61 0.0(6)
C69 C70 C71 C72 0.8(6)
C70 C69 C68 C67 0.2(5)
C70 C71 C72 C67 -0.7(7)
C68 C69 C70 C71 -0.5(5)
C68 C67 C72 C71 0.4(6)
C62 C61 C66 C65 2.1(6)
C63 C64 C65 C66 -1.5(6)
C63 C62 C61 C66 -2.7(6)
C65 C64 C63 C62 0.9(5)
C61 C62 C63 C64 1.3(6)
C72 C67 C68 C69 -0.1(5)
